data_2226305
loop_
_publ_author_name
'Anthony, Timothy A.'
'Arman, Hadi D.'
'Walmsley, Judith A.'

_publ_section_title
;
 Dichlorido(4,7-diaza-1-azoniacyclononane-\k^2^<i>N</i>^4^,<i>N</i>^7^)palladium(II)
 <i>p</i>-toluenesulfonate
;
_journal_coeditor_code TK2666
_journal_issue 6
_journal_name_full 'Acta Crystallographica Section E'
_journal_page_first m638
_journal_page_last m639
_journal_paper_doi 10.1107/S1600536810016533
_journal_volume 66
_journal_year 2010
_chemical_formula_iupac '[Pd Cl2 (C6 H16 N3)] (C7 H7 O3 S)'
_chemical_formula_moiety 'C6 H16 Cl2 N3 Pd +, C7 H7 O3 S -'
_chemical_formula_sum 'C13 H23 Cl2 N3 O3 Pd S'
_chemical_formula_weight 478.70
_chemical_name_systematic
;
Dichlorido(4,7-diaza-1-azoniacyclononane-
\k^2^<i>N</i>^4^,<i>N</i>^7^)palladium(II)
<i>p</i>-toluenesulfonate
;
_space_group_IT_number 2
_symmetry_cell_setting triclinic
_symmetry_space_group_name_Hall '-P 1'
_symmetry_space_group_name_H-M 'P -1'
_atom_sites_solution_hydrogens geom
_atom_sites_solution_primary direct
_atom_sites_solution_secondary difmap
_audit_creation_method SHELXL-97
_cell_angle_alpha 92.149(3)
_cell_angle_beta 92.301(3)
_cell_angle_gamma 103.084(4)
_cell_formula_units_Z 2
_cell_length_a 6.6663(11)
_cell_length_b 7.0023(11)
_cell_length_c 19.646(3)
_cell_measurement_reflns_used 4441
_cell_measurement_temperature 98(2)
_cell_measurement_theta_max 40.2243
_cell_measurement_theta_min 2.9900
_cell_volume 891.5(2)
_computing_cell_refinement 'CrystalClear (Rigaku/MSC, 2005)'
_computing_data_collection 'CrystalClear (Rigaku/MSC, 2005)'
_computing_data_reduction 'CrystalClear (Rigaku/MSC, 2005)'
_computing_molecular_graphics 'ORTEPII (Johnson, 1976)'
_computing_publication_material '<i>publCIF</i> (Westrip, 2010)'
_computing_structure_refinement 'SHELXL97 (Sheldrick, 2008)'
_computing_structure_solution 'SHELXS97 (Sheldrick, 2008)'
_diffrn_ambient_temperature 98(2)
_diffrn_detector_area_resol_mean 14.286
_diffrn_measured_fraction_theta_full 0.977
_diffrn_measured_fraction_theta_max 0.977
_diffrn_measurement_device_type 'Rigaku AFC12 Kappa goniometer'
_diffrn_measurement_method \w
_diffrn_radiation_monochromator graphite
_diffrn_radiation_source 'sealed tube'
_diffrn_radiation_type MoK\a
_diffrn_radiation_wavelength 0.71073
_diffrn_reflns_av_R_equivalents 0.0184
_diffrn_reflns_av_sigmaI/netI 0.0230
_diffrn_reflns_limit_h_max 8
_diffrn_reflns_limit_h_min -8
_diffrn_reflns_limit_k_max 8
_diffrn_reflns_limit_k_min -9
_diffrn_reflns_limit_l_max 24
_diffrn_reflns_limit_l_min -25
_diffrn_reflns_number 6224
_diffrn_reflns_reduction_process 'Lp corrections applied'
_diffrn_reflns_theta_full 27.50
_diffrn_reflns_theta_max 27.50
_diffrn_reflns_theta_min 2.99
_diffrn_standards_decay_% <1
_diffrn_standards_interval_count 0
_diffrn_standards_number 0
_exptl_absorpt_coefficient_mu 1.473
_exptl_absorpt_correction_T_max 1.0000
_exptl_absorpt_correction_T_min 0.8389
_exptl_absorpt_correction_type multi-scan
_exptl_absorpt_process_details '(ABSCOR; Higashi, 1995)'
_exptl_crystal_colour orange
_exptl_crystal_density_diffrn 1.783
_exptl_crystal_density_method 'not measured'
_exptl_crystal_description prism
_exptl_crystal_F_000 484
_exptl_crystal_size_max 0.39
_exptl_crystal_size_mid 0.25
_exptl_crystal_size_min 0.14
_refine_diff_density_max 0.615
_refine_diff_density_min -0.977
_refine_ls_extinction_method none
_refine_ls_goodness_of_fit_ref 1.003
_refine_ls_hydrogen_treatment mixed
_refine_ls_matrix_type full
_refine_ls_number_parameters 220
_refine_ls_number_reflns 3998
_refine_ls_number_restraints 0
_refine_ls_restrained_S_all 1.003
_refine_ls_R_factor_all 0.0293
_refine_ls_R_factor_gt 0.0288
_refine_ls_shift/su_max 0.001
_refine_ls_shift/su_mean 0.000
_refine_ls_structure_factor_coef Fsqd
_refine_ls_weighting_details 'calc w=1/[\s^2^(Fo^2^)+(0.0070P)^2^+4.1000P] where P=(Fo^2^+2Fc^2^)/3'
_refine_ls_weighting_scheme calc
_refine_ls_wR_factor_gt 0.0661
_refine_ls_wR_factor_ref 0.0665
_reflns_number_gt 3941
_reflns_number_total 3998
_reflns_threshold_expression I>2sigma(I)
_cod_data_source_file tk2666.cif
_cod_data_source_block I
_cod_database_code 2226305
_cod_database_fobs_code 2226305

loop_
_symmetry_equiv_pos_as_xyz
'x, y, z'
'-x, -y, -z'

loop_
_atom_site_type_symbol
_atom_site_label
_atom_site_fract_x
_atom_site_fract_y
_atom_site_fract_z
_atom_site_U_iso_or_equiv
_atom_site_adp_type
_atom_site_calc_flag
_atom_site_refinement_flags
_atom_site_occupancy
_atom_site_disorder_assembly
_atom_site_disorder_group
Pd Pd1 0.97009(3) 1.13904(3) 0.126918(10) 0.00972(6) Uani d . 1 . .
Cl Cl2 0.84514(10) 1.25666(9) 0.02940(3) 0.01338(13) Uani d . 1 . .
Cl Cl1 1.31092(10) 1.25684(10) 0.10367(3) 0.01477(13) Uani d . 1 . .
N N1 1.0477(4) 1.0307(3) 0.21612(12) 0.0107(4) Uani d . 1 . .
N N2 0.6749(3) 1.0232(3) 0.15540(12) 0.0119(4) Uani d . 1 . .
N N3 0.8065(4) 0.6217(4) 0.12108(13) 0.0131(5) Uani d . 1 . .
C C5 1.0277(4) 0.7097(4) 0.14512(15) 0.0135(5) Uani d . 1 . .
H H5A 1.0902 0.7978 0.1110 0.016 Uiso calc R 1 . .
H H5B 1.1000 0.6042 0.1465 0.016 Uiso calc R 1 . .
C C4 0.6940(4) 0.7353(4) 0.07501(14) 0.0133(5) Uani d . 1 . .
H H4A 0.6068 0.6428 0.0422 0.016 Uiso calc R 1 . .
H H4B 0.7954 0.8225 0.0497 0.016 Uiso calc R 1 . .
C C6 1.0657(4) 0.8215(4) 0.21375(14) 0.0125(5) Uani d . 1 . .
H H6A 0.9693 0.7511 0.2449 0.015 Uiso calc R 1 . .
H H6B 1.2032 0.8187 0.2311 0.015 Uiso calc R 1 . .
C C3 0.5617(4) 0.8563(4) 0.10909(15) 0.0139(5) Uani d . 1 . .
H H3B 0.4858 0.9082 0.0739 0.017 Uiso calc R 1 . .
H H3C 0.4616 0.7700 0.1352 0.017 Uiso calc R 1 . .
C C2 0.6799(4) 0.9703(4) 0.22882(14) 0.0150(5) Uani d . 1 . .
H H2B 0.6567 0.8290 0.2315 0.018 Uiso calc R 1 . .
H H2C 0.5715 1.0137 0.2522 0.018 Uiso calc R 1 . .
C C1 0.8864(4) 1.0674(4) 0.26239(14) 0.0143(5) Uani d . 1 . .
H H1B 0.8975 1.2073 0.2694 0.017 Uiso calc R 1 . .
H H1C 0.9036 1.0128 0.3063 0.017 Uiso calc R 1 . .
S S1 0.48600(10) 0.43932(10) 0.28213(3) 0.01295(14) Uani d . 1 . .
O O1 0.3964(3) 0.2362(3) 0.29720(10) 0.0153(4) Uani d . 1 . .
O O2 0.6622(3) 0.4531(3) 0.23865(10) 0.0162(4) Uani d . 1 . .
O O3 0.3348(4) 0.5425(3) 0.25768(12) 0.0240(5) Uani d . 1 . .
C C7 0.5938(5) 0.5596(4) 0.36084(15) 0.0168(6) Uani d . 1 . .
C C8 0.7933(5) 0.5552(5) 0.38198(17) 0.0244(7) Uani d . 1 . .
H H8A 0.8725 0.4937 0.3545 0.029 Uiso calc R 1 . .
C C9 0.8743(6) 0.6442(5) 0.44501(18) 0.0316(8) Uani d . 1 . .
H H9A 1.0087 0.6422 0.4590 0.038 Uiso calc R 1 . .
C C12 0.4771(6) 0.6539(5) 0.40103(18) 0.0286(7) Uani d . 1 . .
H H12A 0.3447 0.6602 0.3861 0.034 Uiso calc R 1 . .
C C11 0.5605(6) 0.7399(6) 0.4645(2) 0.0373(9) Uani d . 1 . .
H H11A 0.4811 0.8014 0.4919 0.045 Uiso calc R 1 . .
C C10 0.7584(6) 0.7355(5) 0.48716(17) 0.0329(9) Uani d . 1 . .
C C13 0.8478(8) 0.8282(7) 0.55589(19) 0.0492(13) Uani d . 1 . .
H H13A 0.7474 0.8842 0.5781 0.074 Uiso calc R 1 . .
H H13B 0.9686 0.9293 0.5496 0.074 Uiso calc R 1 . .
H H13C 0.8842 0.7299 0.5836 0.074 Uiso calc R 1 . .
H H1A 1.158(8) 1.102(8) 0.230(3) 0.059 Uiso d . 1 . .
H H2A 0.624(8) 1.114(8) 0.151(3) 0.059 Uiso d . 1 . .
H H3A 0.742(8) 0.592(8) 0.151(3) 0.059 Uiso d . 1 . .
H H3D 0.809(8) 0.516(8) 0.100(3) 0.059 Uiso d . 1 . .

loop_
_atom_site_aniso_label
_atom_site_aniso_U_11
_atom_site_aniso_U_22
_atom_site_aniso_U_33
_atom_site_aniso_U_12
_atom_site_aniso_U_13
_atom_site_aniso_U_23
Pd1 0.00972(10) 0.00856(10) 0.01090(11) 0.00177(7) 0.00143(7) 0.00151(7)
Cl2 0.0159(3) 0.0127(3) 0.0122(3) 0.0043(2) 0.0012(2) 0.0019(2)
Cl1 0.0111(3) 0.0167(3) 0.0161(3) 0.0015(2) 0.0024(2) 0.0038(2)
N1 0.0111(11) 0.0110(11) 0.0091(11) 0.0001(8) 0.0017(8) 0.0009(8)
N2 0.0092(10) 0.0109(11) 0.0162(12) 0.0035(8) 0.0025(8) 0.0011(9)
N3 0.0149(11) 0.0112(11) 0.0130(12) 0.0024(9) 0.0021(9) 0.0012(9)
C5 0.0099(12) 0.0132(13) 0.0180(14) 0.0033(10) 0.0018(10) 0.0020(10)
C4 0.0147(13) 0.0126(12) 0.0118(13) 0.0019(10) -0.0008(10) 0.0000(10)
C6 0.0120(12) 0.0114(12) 0.0145(13) 0.0032(10) 0.0009(10) 0.0030(10)
C3 0.0103(12) 0.0135(13) 0.0171(14) 0.0009(10) 0.0007(10) 0.0006(10)
C2 0.0159(13) 0.0154(13) 0.0140(13) 0.0032(11) 0.0049(10) 0.0028(10)
C1 0.0167(13) 0.0149(13) 0.0117(13) 0.0043(11) 0.0049(10) -0.0007(10)
S1 0.0134(3) 0.0117(3) 0.0133(3) 0.0020(2) 0.0007(2) 0.0011(2)
O1 0.0175(10) 0.0135(9) 0.0128(10) -0.0013(8) 0.0019(8) 0.0007(7)
O2 0.0141(10) 0.0204(10) 0.0132(10) 0.0018(8) 0.0024(7) 0.0027(8)
O3 0.0238(11) 0.0224(11) 0.0288(12) 0.0118(9) -0.0025(9) 0.0027(9)
C7 0.0227(15) 0.0121(13) 0.0132(13) -0.0012(11) 0.0032(11) 0.0002(10)
C8 0.0283(17) 0.0235(16) 0.0201(16) 0.0042(13) -0.0022(13) -0.0014(12)
C9 0.0343(19) 0.0331(19) 0.0211(17) -0.0046(15) -0.0055(14) 0.0012(14)
C12 0.0277(17) 0.0256(17) 0.0291(18) -0.0008(14) 0.0098(14) -0.0090(14)
C11 0.046(2) 0.0320(19) 0.0274(19) -0.0054(17) 0.0191(17) -0.0105(15)
C10 0.047(2) 0.0265(17) 0.0144(16) -0.0148(15) 0.0065(14) -0.0030(13)
C13 0.068(3) 0.044(2) 0.0176(18) -0.024(2) 0.0062(18) -0.0074(16)

loop_
_atom_type_symbol
_atom_type_description
_atom_type_scat_dispersion_real
_atom_type_scat_dispersion_imag
_atom_type_scat_source
C C 0.0033 0.0016 'International Tables Vol C Tables 4.2.6.8 and 6.1.1.4'
H H 0.0000 0.0000 'International Tables Vol C Tables 4.2.6.8 and 6.1.1.4'
N N 0.0061 0.0033 'International Tables Vol C Tables 4.2.6.8 and 6.1.1.4'
O O 0.0106 0.0060 'International Tables Vol C Tables 4.2.6.8 and 6.1.1.4'
S S 0.1246 0.1234 'International Tables Vol C Tables 4.2.6.8 and 6.1.1.4'
Cl Cl 0.1484 0.1585 'International Tables Vol C Tables 4.2.6.8 and 6.1.1.4'
Pd Pd -0.9988 1.0072 'International Tables Vol C Tables 4.2.6.8 and 6.1.1.4'

loop_
_geom_angle_atom_site_label_1
_geom_angle_atom_site_label_2
_geom_angle_atom_site_label_3
_geom_angle_site_symmetry_1
_geom_angle_site_symmetry_3
_geom_angle
_geom_angle_publ_flag
N1 Pd1 N2 . . 82.71(9) y
N1 Pd1 Cl1 . . 92.14(7) ?
N2 Pd1 Cl1 . . 174.84(7) ?
N1 Pd1 Cl2 . . 173.69(7) ?
N2 Pd1 Cl2 . . 91.14(7) ?
Cl1 Pd1 Cl2 . . 94.02(3) y
C1 N1 C6 . . 112.8(2) ?
C1 N1 Pd1 . . 103.19(17) ?
C6 N1 Pd1 . . 116.87(17) ?
C1 N1 H1A . . 108(4) ?
C6 N1 H1A . . 109(4) ?
Pd1 N1 H1A . . 106(4) ?
C3 N2 C2 . . 112.6(2) ?
C3 N2 Pd1 . . 113.10(17) ?
C2 N2 Pd1 . . 109.76(17) ?
C3 N2 H2A . . 109(4) ?
C2 N2 H2A . . 110(4) ?
Pd1 N2 H2A . . 101(4) ?
C4 N3 C5 . . 119.6(2) ?
C4 N3 H3A . . 108(4) ?
C5 N3 H3A . . 110(4) ?
C4 N3 H3D . . 107(4) ?
C5 N3 H3D . . 105(4) ?
H3A N3 H3D . . 105(5) ?
N3 C5 C6 . . 117.7(2) ?
N3 C5 H5A . . 107.9 ?
C6 C5 H5A . . 107.9 ?
N3 C5 H5B . . 107.9 ?
C6 C5 H5B . . 107.9 ?
H5A C5 H5B . . 107.2 ?
N3 C4 C3 . . 116.7(2) ?
N3 C4 H4A . . 108.1 ?
C3 C4 H4A . . 108.1 ?
N3 C4 H4B . . 108.1 ?
C3 C4 H4B . . 108.1 ?
H4A C4 H4B . . 107.3 ?
N1 C6 C5 . . 117.5(2) ?
N1 C6 H6A . . 107.9 ?
C5 C6 H6A . . 107.9 ?
N1 C6 H6B . . 107.9 ?
C5 C6 H6B . . 107.9 ?
H6A C6 H6B . . 107.2 ?
N2 C3 C4 . . 115.6(2) ?
N2 C3 H3B . . 108.4 ?
C4 C3 H3B . . 108.4 ?
N2 C3 H3C . . 108.4 ?
C4 C3 H3C . . 108.4 ?
H3B C3 H3C . . 107.4 ?
N2 C2 C1 . . 109.3(2) ?
N2 C2 H2B . . 109.8 ?
C1 C2 H2B . . 109.8 ?
N2 C2 H2C . . 109.8 ?
C1 C2 H2C . . 109.8 ?
H2B C2 H2C . . 108.3 ?
N1 C1 C2 . . 107.4(2) ?
N1 C1 H1B . . 110.2 ?
C2 C1 H1B . . 110.2 ?
N1 C1 H1C . . 110.2 ?
C2 C1 H1C . . 110.2 ?
H1B C1 H1C . . 108.5 ?
O3 S1 O1 . . 113.12(13) ?
O3 S1 O2 . . 113.98(13) ?
O1 S1 O2 . . 111.41(12) ?
O3 S1 C7 . . 106.63(14) ?
O1 S1 C7 . . 106.18(13) ?
O2 S1 C7 . . 104.72(13) ?
C12 C7 C8 . . 120.5(3) ?
C12 C7 S1 . . 119.9(3) ?
C8 C7 S1 . . 119.7(2) ?
C7 C8 C9 . . 119.3(3) ?
C7 C8 H8A . . 120.3 ?
C9 C8 H8A . . 120.3 ?
C10 C9 C8 . . 121.4(4) ?
C10 C9 H9A . . 119.3 ?
C8 C9 H9A . . 119.3 ?
C7 C12 C11 . . 119.3(4) ?
C7 C12 H12A . . 120.4 ?
C11 C12 H12A . . 120.4 ?
C10 C11 C12 . . 121.4(3) ?
C10 C11 H11A . . 119.3 ?
C12 C11 H11A . . 119.3 ?
C11 C10 C9 . . 118.1(3) ?
C11 C10 C13 . . 121.3(4) ?
C9 C10 C13 . . 120.6(4) ?
C10 C13 H13A . . 109.5 ?
C10 C13 H13B . . 109.5 ?
H13A C13 H13B . . 109.5 ?
C10 C13 H13C . . 109.5 ?
H13A C13 H13C . . 109.5 ?
H13B C13 H13C . . 109.5 ?

loop_
_geom_bond_atom_site_label_1
_geom_bond_atom_site_label_2
_geom_bond_site_symmetry_2
_geom_bond_distance
_geom_bond_publ_flag
Pd1 N1 . 2.030(2) y
Pd1 N2 . 2.060(2) y
Pd1 Cl1 . 2.3053(8) y
Pd1 Cl2 . 2.3115(7) y
N1 C1 . 1.495(3) ?
N1 C6 . 1.495(3) ?
N1 H1A . 0.82(5) ?
N2 C3 . 1.493(3) ?
N2 C2 . 1.504(4) ?
N2 H2A . 0.79(5) ?
N3 C4 . 1.511(4) ?
N3 C5 . 1.512(4) ?
N3 H3A . 0.76(6) ?
N3 H3D . 0.83(6) ?
C5 C6 . 1.516(4) ?
C5 H5A . 0.9700 ?
C5 H5B . 0.9700 ?
C4 C3 . 1.512(4) ?
C4 H4A . 0.9700 ?
C4 H4B . 0.9700 ?
C6 H6A . 0.9700 ?
C6 H6B . 0.9700 ?
C3 H3B . 0.9700 ?
C3 H3C . 0.9700 ?
C2 C1 . 1.504(4) ?
C2 H2B . 0.9700 ?
C2 H2C . 0.9700 ?
C1 H1B . 0.9700 ?
C1 H1C . 0.9700 ?
S1 O3 . 1.444(2) ?
S1 O1 . 1.459(2) ?
S1 O2 . 1.468(2) ?
S1 C7 . 1.777(3) ?
C7 C12 . 1.381(4) ?
C7 C8 . 1.385(5) ?
C8 C9 . 1.396(5) ?
C8 H8A . 0.9300 ?
C9 C10 . 1.388(6) ?
C9 H9A . 0.9300 ?
C12 C11 . 1.400(5) ?
C12 H12A . 0.9300 ?
C11 C10 . 1.383(6) ?
C11 H11A . 0.9300 ?
C10 C13 . 1.515(5) ?
C13 H13A . 0.9600 ?
C13 H13B . 0.9600 ?
C13 H13C . 0.9600 ?

loop_
_geom_hbond_atom_site_label_D
_geom_hbond_atom_site_label_H
_geom_hbond_atom_site_label_A
_geom_hbond_site_symmetry_A
_geom_hbond_distance_DH
_geom_hbond_distance_HA
_geom_hbond_distance_DA
_geom_hbond_angle_DHA
N1 H1a O1 1_665 0.82(6) 2.05(6) 2.833(3) 159(6)
N2 H2a Cl1 1_455 0.79(5) 2.66(6) 3.365(2) 149(5)
N3 H3a O2 1_555 0.75(6) 2.04(6) 2.743(3) 156(6)
N3 H3d Cl2 1_545 0.84(5) 2.31(6) 3.136(3) 171(5)
